data_7228841
loop_
_publ_author_name
'Choquesillo-Lazarte, Duane'
'Nemec, Vinko'
'Cin\<ci\'c, Dominik'

_publ_section_title
;
 Halogen bonded cocrystals of active pharmaceutical ingredients:
 pyrazinamide, lidocaine and pentoxifylline in combination with
 haloperfluorinated compounds
;
_journal_name_full CrystEngComm
_journal_paper_doi 10.1039/C7CE01252G
_journal_year 2017
_chemical_formula_moiety '2(C5 H5 N3 O), Br2 C6 F4'
_chemical_formula_sum 'C16 H10 Br2 F4 N6 O2'
_chemical_formula_weight 554.12
_chemical_melting_point 380.15
_space_group_crystal_system triclinic
_space_group_IT_number 2
_space_group_name_Hall '-P 1'
_space_group_name_H-M_alt 'P -1'
_symmetry_space_group_name_Hall '-P 1'
_symmetry_space_group_name_H-M 'P -1'
_atom_sites_solution_hydrogens geom
_audit_creation_date 2016-11-05
_audit_creation_method
;
Olex2 1.2
(compiled 2016.09.09 svn.r3337 for OlexSys, GUI svn.r5227)
;
_audit_update_record
;
2017-07-26 deposited with the CCDC.
2017-08-02 downloaded from the CCDC.
;
_cell_angle_alpha 98.285(5)
_cell_angle_beta 90.049(5)
_cell_angle_gamma 102.844(5)
_cell_formula_units_Z 1
_cell_length_a 5.2164(8)
_cell_length_b 5.7379(10)
_cell_length_c 16.463(3)
_cell_measurement_reflns_used 2719
_cell_measurement_temperature 293(2)
_cell_measurement_theta_max 26.236
_cell_measurement_theta_min 2.502
_cell_volume 475.14(14)
_computing_cell_refinement 'SAINT v8.37A (Bruker, 2015)'
_computing_data_collection 'Bruker Apex3, 2016'
_computing_data_reduction 'SAINT v8.37A (Bruker, 2015)'
_computing_molecular_graphics 'Olex2 (Dolomanov et al., 2009)'
_computing_publication_material 'Olex2 (Dolomanov et al., 2009)'
_computing_structure_refinement 'XL (Sheldrick, 2008)'
_computing_structure_solution 'XS (Sheldrick, 2008)'
_diffrn_ambient_temperature 293(2)
_diffrn_measured_fraction_theta_full 0.998
_diffrn_measured_fraction_theta_max 0.993
_diffrn_measurement_device_type 'Bruker D8 Venture'
_diffrn_measurement_method '\f and \w scans'
_diffrn_radiation_monochromator multilayer
_diffrn_radiation_type MoK\a
_diffrn_radiation_wavelength 0.71073
_diffrn_reflns_av_R_equivalents 0.0561
_diffrn_reflns_av_unetI/netI 0.0513
_diffrn_reflns_Laue_measured_fraction_full 0.998
_diffrn_reflns_Laue_measured_fraction_max 0.993
_diffrn_reflns_limit_h_max 6
_diffrn_reflns_limit_h_min -5
_diffrn_reflns_limit_k_max 7
_diffrn_reflns_limit_k_min -7
_diffrn_reflns_limit_l_max 21
_diffrn_reflns_limit_l_min -21
_diffrn_reflns_number 8182
_diffrn_reflns_point_group_measured_fraction_full 0.998
_diffrn_reflns_point_group_measured_fraction_max 0.993
_diffrn_reflns_theta_full 26.000
_diffrn_reflns_theta_max 27.154
_diffrn_reflns_theta_min 2.502
_diffrn_source 'high brilliance microfocus sealed tube'
_diffrn_standards_number 0
_exptl_absorpt_coefficient_mu 4.331
_exptl_absorpt_correction_T_max 0.7455
_exptl_absorpt_correction_T_min 0.5046
_exptl_absorpt_correction_type multi-scan
_exptl_absorpt_process_details
;
SADABS-2014/5 (Bruker,2014/5) was used for absorption correction.
wR2(int) was 0.0812 before and 0.0551 after correction.
The Ratio of minimum to maximum transmission is 0.6769.
The \l/2 correction factor is Not present.
;
_exptl_crystal_colour 'clear colourless'
_exptl_crystal_colour_lustre clear
_exptl_crystal_colour_primary colourless
_exptl_crystal_density_diffrn 1.937
_exptl_crystal_description block
_exptl_crystal_F_000 270
_exptl_crystal_size_max 0.14
_exptl_crystal_size_mid 0.1
_exptl_crystal_size_min 0.1
_refine_diff_density_max 0.523
_refine_diff_density_min -0.920
_refine_diff_density_rms 0.092
_refine_ls_extinction_method none
_refine_ls_goodness_of_fit_ref 1.038
_refine_ls_hydrogen_treatment constr
_refine_ls_matrix_type full
_refine_ls_number_parameters 136
_refine_ls_number_reflns 2091
_refine_ls_number_restraints 0
_refine_ls_restrained_S_all 1.038
_refine_ls_R_factor_all 0.0778
_refine_ls_R_factor_gt 0.0440
_refine_ls_shift/su_max 0.000
_refine_ls_shift/su_mean 0.000
_refine_ls_structure_factor_coef Fsqd
_refine_ls_weighting_details 'w=1/[\s^2^(Fo^2^)+(0.0363P)^2^+0.6071P] where P=(Fo^2^+2Fc^2^)/3'
_refine_ls_weighting_scheme calc
_refine_ls_wR_factor_gt 0.0893
_refine_ls_wR_factor_ref 0.1010
_reflns_Friedel_coverage 0.000
_reflns_number_gt 1464
_reflns_number_total 2091
_reflns_threshold_expression 'I > 2\s(I)'
_cod_data_source_file c7ce01252g2.cif
_cod_data_source_block PZA_TFBB
_cod_original_cell_volume 475.15(14)
_cod_database_code 7228841
_shelx_space_group_comment
;
The symmetry employed for this shelxl refinement is uniquely defined
by the following loop, which should always be used as a source of
symmetry information in preference to the above space-group names.
They are only intended as comments.
;
_shelx_estimated_absorpt_t_max 0.671
_shelx_estimated_absorpt_t_min 0.582
_olex2_refinement_description
;
1. Fixed Uiso
 At 1.2 times of:
  All C(H) groups, All N(H,H) groups
2.a Aromatic/amide H refined with riding coordinates:
 C3(H3), C4(H4), C5(H5)
2.b X=CH2 refined with riding coordinates:
 N1(H1A,H1B)
;
_shelx_shelxl_version_number 2014/7
_olex2_submission_special_instructions 'No special instructions were received'

loop_
_space_group_symop_operation_xyz
'x, y, z'
'-x, -y, -z'

loop_
_atom_site_label
_atom_site_type_symbol
_atom_site_fract_x
_atom_site_fract_y
_atom_site_fract_z
_atom_site_U_iso_or_equiv
_atom_site_adp_type
_atom_site_occupancy
_atom_site_site_symmetry_order
_atom_site_calc_flag
_atom_site_refinement_flags_posn
O1 O 1.2774(6) 0.6475(5) 0.06337(19) 0.0499(8) Uani 1 1 d .
N1 N 1.2738(7) 0.2494(6) 0.0404(2) 0.0465(9) Uani 1 1 d .
H1A H 1.4030 0.2694 0.0078 0.056 Uiso 1 1 calc R
H1B H 1.2023 0.1069 0.0506 0.056 Uiso 1 1 calc R
N2 N 0.8624(7) 0.1565(6) 0.1398(2) 0.0443(9) Uani 1 1 d .
N3 N 0.6720(7) 0.5327(6) 0.2262(2) 0.0461(9) Uani 1 1 d .
C1 C 1.1850(8) 0.4381(7) 0.0750(2) 0.0374(9) Uani 1 1 d .
C2 C 0.9638(7) 0.3862(6) 0.1319(2) 0.0320(8) Uani 1 1 d .
C3 C 0.6645(9) 0.1181(7) 0.1904(3) 0.0480(11) Uani 1 1 d .
H3 H 0.5860 -0.0399 0.1971 0.058 Uiso 1 1 calc R
C4 C 0.5719(9) 0.3049(7) 0.2332(3) 0.0442(10) Uani 1 1 d .
H4 H 0.4338 0.2691 0.2683 0.053 Uiso 1 1 calc R
C5 C 0.8671(9) 0.5711(7) 0.1744(3) 0.0436(10) Uani 1 1 d .
H5 H 0.9411 0.7290 0.1666 0.052 Uiso 1 1 calc R
Br1 Br 0.34590(10) 0.75822(8) 0.35967(3) 0.0582(2) Uani 1 1 d .
F1 F 0.0164(6) 1.1286(5) 0.34781(17) 0.0644(7) Uani 1 1 d .
F2 F -0.2637(5) 1.3294(5) 0.46220(18) 0.0625(7) Uani 1 1 d .
C6 C 0.1458(8) 0.8947(7) 0.4399(3) 0.0405(10) Uani 1 1 d .
C7 C 0.0111(8) 1.0637(7) 0.4233(2) 0.0418(10) Uani 1 1 d .
C8 C -0.1329(8) 1.1675(7) 0.4824(3) 0.0436(10) Uani 1 1 d .

loop_
_atom_site_aniso_label
_atom_site_aniso_U_11
_atom_site_aniso_U_22
_atom_site_aniso_U_33
_atom_site_aniso_U_23
_atom_site_aniso_U_13
_atom_site_aniso_U_12
O1 0.0487(19) 0.0420(16) 0.0622(19) 0.0141(14) 0.0230(15) 0.0126(14)
N1 0.043(2) 0.0424(19) 0.055(2) 0.0028(16) 0.0197(17) 0.0149(16)
N2 0.054(2) 0.0295(16) 0.054(2) 0.0061(15) 0.0178(17) 0.0180(15)
N3 0.052(2) 0.0334(17) 0.057(2) 0.0079(15) 0.0266(18) 0.0176(16)
C1 0.036(2) 0.041(2) 0.038(2) 0.0049(17) 0.0063(17) 0.0147(18)
C2 0.034(2) 0.0329(19) 0.033(2) 0.0045(15) 0.0061(16) 0.0146(16)
C3 0.055(3) 0.029(2) 0.063(3) 0.0131(19) 0.023(2) 0.0109(18)
C4 0.048(3) 0.041(2) 0.048(2) 0.0131(19) 0.021(2) 0.0171(19)
C5 0.050(3) 0.0257(18) 0.057(3) 0.0085(17) 0.018(2) 0.0120(17)
Br1 0.0515(3) 0.0514(3) 0.0650(3) -0.0110(2) 0.0174(2) 0.0100(2)
F1 0.0656(19) 0.0781(19) 0.0538(17) 0.0232(14) 0.0136(13) 0.0169(15)
F2 0.0618(19) 0.0527(15) 0.0808(19) 0.0144(14) 0.0089(15) 0.0262(13)
C6 0.033(2) 0.036(2) 0.047(2) 0.0000(17) 0.0107(18) 0.0000(16)
C7 0.040(3) 0.042(2) 0.040(2) 0.0084(18) 0.0081(18) 0.0031(18)
C8 0.037(3) 0.032(2) 0.060(3) 0.0026(19) 0.004(2) 0.0088(17)

loop_
_atom_type_symbol
_atom_type_description
_atom_type_scat_dispersion_real
_atom_type_scat_dispersion_imag
_atom_type_scat_source
C C 0.0033 0.0016 'International Tables Vol C Tables 4.2.6.8 and 6.1.1.4'
H H 0.0000 0.0000 'International Tables Vol C Tables 4.2.6.8 and 6.1.1.4'
Br Br -0.2901 2.4595 'International Tables Vol C Tables 4.2.6.8 and 6.1.1.4'
F F 0.0171 0.0103 'International Tables Vol C Tables 4.2.6.8 and 6.1.1.4'
N N 0.0061 0.0033 'International Tables Vol C Tables 4.2.6.8 and 6.1.1.4'
O O 0.0106 0.0060 'International Tables Vol C Tables 4.2.6.8 and 6.1.1.4'

loop_
_geom_angle_atom_site_label_1
_geom_angle_atom_site_label_2
_geom_angle_atom_site_label_3
_geom_angle
_geom_angle_site_symmetry_1
_geom_angle_site_symmetry_3
H1A N1 H1B 120.0 . .
C1 N1 H1A 120.0 . .
C1 N1 H1B 120.0 . .
C3 N2 C2 116.1(3) . .
C4 N3 C5 115.8(3) . .
O1 C1 N1 123.7(4) . .
O1 C1 C2 120.2(3) . .
N1 C1 C2 116.1(3) . .
N2 C2 C1 118.1(3) . .
N2 C2 C5 121.3(3) . .
C5 C2 C1 120.7(3) . .
N2 C3 H3 119.0 . .
N2 C3 C4 122.0(4) . .
C4 C3 H3 119.0 . .
N3 C4 C3 122.3(4) . .
N3 C4 H4 118.8 . .
C3 C4 H4 118.8 . .
N3 C5 C2 122.5(4) . .
N3 C5 H5 118.7 . .
C2 C5 H5 118.7 . .
C7 C6 Br1 121.0(3) . .
C7 C6 C8 117.8(4) . 2_576
C8 C6 Br1 121.2(3) 2_576 .
F1 C7 C6 119.9(4) . .
F1 C7 C8 118.8(4) . .
C6 C7 C8 121.3(4) . .
F2 C8 C6 120.5(4) . 2_576
F2 C8 C7 118.6(4) . .
C6 C8 C7 120.9(4) 2_576 .

loop_
_geom_bond_atom_site_label_1
_geom_bond_atom_site_label_2
_geom_bond_distance
_geom_bond_site_symmetry_2
O1 C1 1.233(5) .
N1 H1A 0.8600 .
N1 H1B 0.8600 .
N1 C1 1.326(5) .
N2 C2 1.332(5) .
N2 C3 1.328(5) .
N3 C4 1.317(5) .
N3 C5 1.329(5) .
C1 C2 1.492(5) .
C2 C5 1.376(5) .
C3 H3 0.9300 .
C3 C4 1.375(5) .
C4 H4 0.9300 .
C5 H5 0.9300 .
Br1 C6 1.875(4) .
F1 C7 1.347(5) .
F2 C8 1.345(5) .
C6 C7 1.373(6) .
C6 C8 1.375(6) 2_576
C7 C8 1.378(6) .
C8 C6 1.375(6) 2_576

loop_
_geom_hbond_atom_site_label_D
_geom_hbond_atom_site_label_H
_geom_hbond_atom_site_label_A
_geom_hbond_distance_DH
_geom_hbond_distance_HA
_geom_hbond_distance_DA
_geom_hbond_angle_DHA
_geom_hbond_site_symmetry_A
N1 H1A O1 0.86 2.05 2.904(4) 174.1 2_865
